data_9000145
loop_
_publ_author_name
'Gibbs, G. V.'

_publ_section_title
;
 The polymorphism of cordierite I: The crystal structure of low cordierite
;
_journal_name_full 'American Mineralogist'
_journal_page_first 1068
_journal_page_last 1087
_journal_volume 51
_journal_year 1966
_chemical_formula_sum 'Al4 Ca0.03 Fe0.46 H0.96 K0.02 Li0.12 Mg1.54 Na0.1 O18.48 Si5'
_chemical_name_mineral Cordierite
_space_group_IT_number 66
_symmetry_space_group_name_Hall '-C 2 2c'
_symmetry_space_group_name_H-M 'C c c m'
_cell_angle_alpha 90
_cell_angle_beta 90
_cell_angle_gamma 90
_cell_formula_units_Z 4
_cell_length_a 17.083
_cell_length_b 9.738
_cell_length_c 9.335
_cell_volume 1552.917
_exptl_crystal_density_diffrn 2.620
_cod_original_formula_sum 'Al4 Si5 (Mg1.54 Fe.46) O18.48 Li.12 Na.1 Ca.03 K.02 H.3'
_cod_database_code 9000145

loop_
_symmetry_equiv_pos_as_xyz
x,y,z
1/2+x,1/2+y,z
x,-y,1/2+z
1/2+x,1/2-y,1/2+z
-x,y,1/2-z
1/2-x,1/2+y,1/2-z
-x,y,1/2+z
1/2-x,1/2+y,1/2+z
x,-y,1/2-z
1/2+x,1/2-y,1/2-z
x,y,-z
1/2+x,1/2+y,-z
-x,-y,z
1/2-x,1/2-y,z
-x,-y,-z
1/2-x,1/2-y,-z

loop_
_atom_site_label
_atom_site_type_symbol
_atom_site_fract_x
_atom_site_fract_y
_atom_site_fract_z
_atom_site_occupancy
_atom_site_U_iso_or_equiv
_atom_site_attached_hydrogens
Al1 Al 0.25000 0.25000 0.25000 1.00000 0.00279 .
Si2 Si 0.00000 0.50000 0.25000 0.92000 0.00253 .
Al2 Al 0.00000 0.50000 0.25000 0.08000 0.00253 .
Si3 Si 0.19230 0.07810 0.00000 1.00000 0.00329 .
Si4 Si 0.13510 -0.23720 0.00000 1.00000 0.00291 .
Al5 Al 0.05060 0.30840 0.00000 0.96000 0.00317 .
Si5 Si 0.05060 0.30840 0.00000 0.04000 0.00317 .
Mg Mg 0.33740 0.00000 0.25000 0.77000 0.00291 .
Fe Fe 0.33740 0.00000 0.25000 0.23000 0.00291 .
O1 O 0.24660 -0.10400 0.35910 1.00000 0.00342 .
O2 O 0.06160 -0.41670 0.34940 1.00000 0.00304 .
O3 O -0.17300 -0.30910 0.35830 1.00000 0.00393 .
O4 O 0.04340 -0.24530 0.00000 1.00000 0.00317 .
O5 O 0.12240 0.18480 0.00000 1.00000 0.00823 .
O6 O 0.16390 -0.07880 0.00000 1.00000 0.00684 .
Wat O 0.00000 0.00000 0.25000 0.48000 0.09030 2
Li Li 0.00000 0.00000 0.25000 0.12000 0.09030 .
Na Na 0.00000 0.00000 0.25000 0.10000 0.09030 .
Ca Ca 0.00000 0.00000 0.25000 0.03000 0.09030 .
K K 0.00000 0.00000 0.25000 0.02000 0.09030 .

_database_code_amcsd 0000149
